data_4304978
loop_
_publ_author_name
'Abhudaya Mishra'
'Anastasios J. Tasiopoulos'
'Wolfgang Wernsdorfer'
'Eleni E. Moushi'
'Brian Moulton'
'Michael J. Zaworotko'
'Khalil A. Abboud'
'George Christou'

_publ_section_title
;
Single-Molecule Magnets: A Family of MnIII/CeIV Complexes with a
[Mn8CeO8]12+ Core
;
_journal_name_full 'Inorganic Chemistry'
_journal_page_first 4832
_journal_page_last 4843
_journal_paper_doi 10.1021/ic8001064
_journal_volume 47
_journal_year 2008
_chemical_formula_sum 'C32 H64 Ce Mn8 N4 O40'
_chemical_formula_weight 1724.49
_chemical_name_systematic
;
 ?
;
_space_group_IT_number 82
_symmetry_cell_setting tetragonal
_symmetry_space_group_name_Hall 'I -4'
_symmetry_space_group_name_H-M 'I -4'
_atom_sites_solution_hydrogens geom
_atom_sites_solution_primary direct
_atom_sites_solution_secondary difmap
_audit_creation_method SHELXL-97
_cell_angle_alpha 90.0
_cell_angle_beta 90.0
_cell_angle_gamma 90.0
_cell_formula_units_Z 4
_cell_length_a 24.6153(6)
_cell_length_b 24.6153(6)
_cell_length_c 10.12744(18)
_cell_measurement_reflns_used 12766
_cell_measurement_temperature 100(2)
_cell_measurement_theta_max 30.4190
_cell_measurement_theta_min 3.0800
_cell_volume 6136.3(2)
_computing_cell_refinement 'CrysAlis RED (Oxford Diffraction, 2006)'
_computing_data_collection 'CrysAlis CCD (Oxford Diffraction, 2006)'
_computing_data_reduction 'CrysAlis RED (Oxford Diffraction, 2006)'
_computing_structure_refinement 'SHELXL-97 (Sheldrick, 1997)'
_computing_structure_solution 'SHELXS-97 (Sheldrick, 1990)'
_diffrn_ambient_temperature 100(2)
_diffrn_measured_fraction_theta_full 0.998
_diffrn_measured_fraction_theta_max 1.000
_diffrn_measurement_device_type 'Oxford Diffraction CCD'
_diffrn_measurement_method '\w scans'
_diffrn_radiation_monochromator graphite
_diffrn_radiation_source 'fine-focus sealed tube'
_diffrn_radiation_type MoK\a
_diffrn_radiation_wavelength 0.71073
_diffrn_reflns_av_R_equivalents 0.0415
_diffrn_reflns_av_sigmaI/netI 0.0756
_diffrn_reflns_limit_h_max 28
_diffrn_reflns_limit_h_min -32
_diffrn_reflns_limit_k_max 31
_diffrn_reflns_limit_k_min -31
_diffrn_reflns_limit_l_max 11
_diffrn_reflns_limit_l_min -13
_diffrn_reflns_number 25120
_diffrn_reflns_theta_full 27.50
_diffrn_reflns_theta_max 27.50
_diffrn_reflns_theta_min 3.19
_exptl_absorpt_coefficient_mu 3.143
_exptl_absorpt_correction_T_max 1.00000
_exptl_absorpt_correction_T_min 0.95557
_exptl_absorpt_correction_type analytical
_exptl_absorpt_process_details
;
CrysAlis RED, Oxford Diffraction Ltd.,
Version 1.171.29.2 (release 20-01-2006 CrysAlis171 .NET)
(compiled Jan 20 2006,12:36:28)
Analytical numeric absorption correction using a multifaceted crystal
  model based on expressions derived by R.C. Clark & J.S. Reid.
(Clark, R. C. & Reid, J. S. (1995). Acta Cryst. A51, 887-897)
;
_exptl_crystal_colour reddish-brown
_exptl_crystal_density_diffrn 2.096
_exptl_crystal_density_method 'not measured'
_exptl_crystal_description needle
_exptl_crystal_F_000 3776
_exptl_crystal_size_max 0.199
_exptl_crystal_size_mid 0.057
_exptl_crystal_size_min 0.053
_refine_diff_density_max 1.031
_refine_diff_density_min -0.629
_refine_diff_density_rms 0.093
_refine_ls_abs_structure_details 'Flack H D (1983), Acta Cryst. A39, 876-881'
_refine_ls_abs_structure_Flack -0.010(11)
_refine_ls_extinction_method none
_refine_ls_goodness_of_fit_ref 0.943
_refine_ls_hydrogen_treatment mixed
_refine_ls_matrix_type full
_refine_ls_number_parameters 399
_refine_ls_number_reflns 7040
_refine_ls_number_restraints 0
_refine_ls_restrained_S_all 0.943
_refine_ls_R_factor_all 0.0372
_refine_ls_R_factor_gt 0.0285
_refine_ls_shift/su_max 0.711
_refine_ls_shift/su_mean 0.007
_refine_ls_structure_factor_coef Fsqd
_refine_ls_weighting_details 'calc w=1/[\s^2^(Fo^2^)+(0.0289P)^2^+0.0000P] where P=(Fo^2^+2Fc^2^)/3'
_refine_ls_weighting_scheme calc
_refine_ls_wR_factor_gt 0.0595
_refine_ls_wR_factor_ref 0.0601
_reflns_number_gt 5517
_reflns_number_total 7040
_reflns_threshold_expression >2sigma(I)
_cod_data_source_file ic8001064-file004_2.cif
_cod_data_source_block uf
_cod_original_cell_volume 6136.3(3)
_cod_database_code 4304978

loop_
_symmetry_equiv_pos_as_xyz
'x, y, z'
'-x, -y, z'
'y, -x, -z'
'-y, x, -z'
'x+1/2, y+1/2, z+1/2'
'-x+1/2, -y+1/2, z+1/2'
'y+1/2, -x+1/2, -z+1/2'
'-y+1/2, x+1/2, -z+1/2'

loop_
_atom_site_label
_atom_site_type_symbol
_atom_site_fract_x
_atom_site_fract_y
_atom_site_fract_z
_atom_site_U_iso_or_equiv
_atom_site_adp_type
_atom_site_occupancy
_atom_site_symmetry_multiplicity
_atom_site_calc_flag
_atom_site_refinement_flags
_atom_site_disorder_assembly
_atom_site_disorder_group
O15 O 0.89474(12) 0.64717(11) 0.0411(3) 0.0156(7) Uani 1 1 d . . .
O17 O 0.59507(12) 0.34944(12) 0.2168(3) 0.0171(7) Uani 1 1 d . . .
O7 O 0.96301(11) 0.56089(11) 0.0910(3) 0.0111(6) Uani 1 1 d . . .
O16 O 1.08259(11) 0.65961(12) 0.0390(3) 0.0178(7) Uani 1 1 d . . .
O18 O 0.54290(12) 0.30816(11) 0.0639(3) 0.0183(7) Uani 1 1 d . . .
O4 O 0.64432(11) 0.43351(11) 0.0384(3) 0.0152(7) Uani 1 1 d . . .
O9 O 0.93852(11) 0.56134(11) 0.3373(2) 0.0113(6) Uani 1 1 d . . .
O1 O 0.57154(11) 0.50314(11) 0.1584(3) 0.0135(7) Uani 1 1 d . . .
O8 O 0.98530(11) 0.65763(11) 0.2208(3) 0.0151(7) Uani 1 1 d . . .
O5 O 0.67998(11) 0.51844(11) 0.2078(3) 0.0145(7) Uani 1 1 d . . .
O10 O 1.05041(17) 0.56852(16) -0.1232(4) 0.0270(9) Uani 1 1 d . . .
O13 O 0.97576(11) 0.65221(11) -0.0613(3) 0.0151(6) Uani 1 1 d . . .
O6 O 0.53366(17) 0.42374(17) 0.3755(4) 0.0275(10) Uani 1 1 d . . .
O11 O 0.64274(11) 0.44728(11) 0.3147(3) 0.0154(7) Uani 1 1 d . . .
O2 O 0.62361(12) 0.60824(12) 0.1089(3) 0.0174(7) Uani 1 1 d . . .
O12 O 0.84600(11) 0.54979(12) 0.1259(3) 0.0156(7) Uani 1 1 d . . .
O3 O 0.52115(11) 0.41628(11) 0.0906(3) 0.0132(7) Uani 1 1 d . . .
O14 O 0.86371(11) 0.64310(11) 0.3059(3) 0.0174(7) Uani 1 1 d . . .
C7 C 0.92512(19) 0.66028(17) -0.0542(4) 0.0179(10) Uani 1 1 d . . .
C13 C 0.57723(18) 0.25509(17) 0.2408(5) 0.0262(11) Uani 1 1 d . . .
H13A H 0.5576 0.2274 0.1943 0.039 Uiso 1 1 calc R . .
H13B H 0.5629 0.2586 0.3285 0.039 Uiso 1 1 calc R . .
H13C H 0.6149 0.2453 0.2454 0.039 Uiso 1 1 calc R . .
C4 C 0.71138(18) 0.4973(2) 0.4219(4) 0.0256(11) Uani 1 1 d . . .
H4A H 0.7042 0.4709 0.4894 0.038 Uiso 1 1 calc R . .
H4B H 0.7042 0.5331 0.4556 0.038 Uiso 1 1 calc R . .
H4C H 0.7487 0.4949 0.3952 0.038 Uiso 1 1 calc R . .
C8 C 1.00428(17) 0.66910(16) 0.3335(4) 0.0140(10) Uani 1 1 d . . .
C5 C 0.67514(17) 0.48655(17) 0.3043(4) 0.0149(9) Uani 1 1 d . . .
C3 C 0.64595(17) 0.40570(18) -0.0682(4) 0.0181(10) Uani 1 1 d . . .
C11 C 1.12879(18) 0.66107(17) 0.0890(4) 0.0176(10) Uani 1 1 d . . .
C9 C 0.97030(18) 0.70301(18) 0.4232(4) 0.0221(11) Uani 1 1 d . . .
H9A H 0.9367 0.7118 0.3802 0.033 Uiso 1 1 calc R . .
H9B H 0.9894 0.7359 0.4444 0.033 Uiso 1 1 calc R . .
H9C H 0.9629 0.6832 0.5029 0.033 Uiso 1 1 calc R . .
C1 C 0.69627(19) 0.4091(2) -0.1491(5) 0.0411(15) Uani 1 1 d . . .
H1A H 0.7218 0.4329 -0.1067 0.062 Uiso 1 1 calc R . .
H1B H 0.6876 0.4232 -0.2350 0.062 Uiso 1 1 calc R . .
H1C H 0.7119 0.3736 -0.1579 0.062 Uiso 1 1 calc R . .
C10 C 1.17167(19) 0.6944(2) 0.0239(4) 0.0313(13) Uani 1 1 d . . .
H10A H 1.2049 0.6915 0.0732 0.047 Uiso 1 1 calc R . .
H10B H 1.1603 0.7317 0.0211 0.047 Uiso 1 1 calc R . .
H10C H 1.1775 0.6814 -0.0644 0.047 Uiso 1 1 calc R . .
C12 C 0.57140(18) 0.30847(18) 0.1686(4) 0.0189(10) Uani 1 1 d . . .
C6 C 0.8983(2) 0.6867(2) -0.1734(5) 0.0333(13) Uani 1 1 d . . .
H6A H 0.9254 0.6948 -0.2387 0.050 Uiso 1 1 calc R . .
H6B H 0.8807 0.7196 -0.1466 0.050 Uiso 1 1 calc R . .
H6C H 0.8720 0.6622 -0.2102 0.050 Uiso 1 1 calc R . .
O1W O 0.57795(12) 0.57177(13) 0.3729(3) 0.0208(7) Uani 1 1 d . . .
O2W O 0.03243(12) 0.59764(12) 0.6196(3) 0.0197(7) Uani 1 1 d . . .
C14 C 0.6886(2) 0.34320(19) 0.4587(5) 0.0277(12) Uani 1 1 d . . .
N1 N 0.66279(19) 0.34586(18) 0.5526(4) 0.0370(11) Uani 1 1 d . . .
C15 C 0.7211(2) 0.3402(2) 0.3376(5) 0.0339(13) Uani 1 1 d . . .
C16 C 0.6792(3) 0.2521(2) 0.9856(8) 0.057(2) Uani 1 1 d . . .
N2 N 0.7018(2) 0.2509(3) 1.0827(6) 0.072(2) Uani 1 1 d . . .
C17 C 0.6492(3) 0.2538(2) 0.8541(6) 0.0523(17) Uani 1 1 d . . .
H19A H 1.045(2) 0.5760(19) -0.183(5) 0.011(16) Uiso 1 1 d . . .
H18A H 0.5074(17) 0.4203(19) 0.375(4) 0.000(14) Uiso 1 1 d . . .
H19B H 1.080(3) 0.602(4) -0.115(8) 0.14(4) Uiso 1 1 d . . .
H18B H 0.539(3) 0.414(3) 0.460(7) 0.08(3) Uiso 1 1 d . . .
Ce1 Ce 0.5000 0.5000 0.0000 0.01038(12) Uani 1 4 d S . .
Mn2 Mn 0.58069(3) 0.42857(2) 0.19847(6) 0.01227(15) Uani 1 1 d . . .
Mn1 Mn 0.63090(3) 0.52409(3) 0.05305(6) 0.01224(14) Uani 1 1 d . . .
Ce2 Ce 1.0000 0.5000 0.2500 0.01003(11) Uani 1 4 d S . .
Mn4 Mn 0.91272(3) 0.60074(2) 0.19320(6) 0.01203(14) Uani 1 1 d . . .
Mn3 Mn 1.02199(2) 0.60783(2) 0.05570(6) 0.01210(14) Uani 1 1 d . . .

loop_
_atom_site_aniso_label
_atom_site_aniso_U_11
_atom_site_aniso_U_22
_atom_site_aniso_U_33
_atom_site_aniso_U_23
_atom_site_aniso_U_13
_atom_site_aniso_U_12
O15 0.0190(17) 0.0137(16) 0.0142(16) 0.0018(13) -0.0010(13) 0.0063(13)
O17 0.0181(17) 0.0126(17) 0.0205(18) -0.0007(13) -0.0066(13) -0.0006(13)
O7 0.0123(16) 0.0103(15) 0.0106(15) 0.0010(12) -0.0001(12) 0.0014(12)
O16 0.0170(17) 0.0194(17) 0.0169(17) 0.0087(13) -0.0029(13) -0.0040(13)
O18 0.0243(18) 0.0131(16) 0.0176(16) 0.0014(14) -0.0043(14) 0.0010(13)
O4 0.0148(16) 0.0170(16) 0.0137(16) -0.0026(13) -0.0011(12) 0.0006(13)
O9 0.0108(15) 0.0133(16) 0.0097(15) 0.0008(12) 0.0014(12) -0.0007(12)
O1 0.0145(16) 0.0124(16) 0.0136(16) -0.0004(12) 0.0015(13) -0.0014(12)
O8 0.0179(16) 0.0163(16) 0.0111(17) 0.0010(12) 0.0001(12) -0.0003(13)
O5 0.0118(16) 0.0183(17) 0.0135(16) 0.0016(13) 0.0018(12) -0.0004(12)
O10 0.046(3) 0.027(2) 0.008(2) 0.0009(16) 0.0012(18) 0.0115(18)
O13 0.0142(17) 0.0147(16) 0.0162(15) 0.0026(13) -0.0016(13) -0.0012(13)
O6 0.015(2) 0.050(3) 0.017(2) 0.0052(16) -0.0016(17) -0.0068(19)
O11 0.0154(16) 0.0207(17) 0.0102(15) 0.0003(13) -0.0040(13) -0.0020(13)
O2 0.0180(17) 0.0139(16) 0.0202(16) -0.0027(13) -0.0041(13) -0.0010(14)
O12 0.0110(16) 0.0194(18) 0.0165(16) 0.0035(14) -0.0017(12) -0.0019(13)
O3 0.0149(17) 0.0153(16) 0.0094(15) -0.0010(12) 0.0021(13) -0.0002(13)
O14 0.0164(16) 0.0166(17) 0.0192(15) 0.0039(13) 0.0024(14) 0.0052(13)
C7 0.029(3) 0.010(2) 0.015(2) -0.0024(19) -0.004(2) -0.0011(19)
C13 0.030(3) 0.021(3) 0.028(3) 0.013(2) -0.011(2) -0.003(2)
C4 0.025(3) 0.036(3) 0.016(2) 0.003(2) -0.004(2) -0.001(2)
C8 0.017(3) 0.009(2) 0.015(2) 0.0039(18) 0.0028(19) -0.0047(18)
C5 0.013(2) 0.019(2) 0.012(2) -0.005(2) -0.0019(19) 0.0060(19)
C3 0.016(2) 0.021(3) 0.018(2) -0.001(2) -0.005(2) 0.003(2)
C11 0.023(3) 0.014(2) 0.016(2) -0.0001(18) 0.003(2) -0.003(2)
C9 0.022(3) 0.024(3) 0.020(3) -0.004(2) 0.001(2) -0.001(2)
C1 0.026(3) 0.065(4) 0.032(3) -0.029(3) 0.012(2) -0.014(3)
C10 0.031(3) 0.039(3) 0.023(3) 0.014(2) -0.003(2) -0.016(2)
C12 0.017(2) 0.021(3) 0.019(3) 0.001(2) 0.008(2) 0.004(2)
C6 0.032(3) 0.040(3) 0.027(3) 0.015(3) 0.000(2) 0.009(2)
O1W 0.0209(18) 0.027(2) 0.0142(16) -0.0018(13) 0.0022(14) -0.0005(15)
O2W 0.0198(18) 0.0274(18) 0.0118(16) -0.0022(13) -0.0023(13) -0.0004(14)
C14 0.032(3) 0.021(3) 0.031(3) -0.003(2) -0.014(3) 0.008(2)
N1 0.051(3) 0.035(3) 0.025(2) 0.004(2) -0.003(2) 0.010(2)
C15 0.024(3) 0.047(4) 0.031(3) 0.001(3) 0.002(2) 0.010(3)
C16 0.034(4) 0.040(4) 0.098(6) -0.040(4) 0.029(4) -0.015(3)
N2 0.052(4) 0.097(5) 0.067(4) -0.040(4) 0.008(3) -0.020(3)
C17 0.055(4) 0.034(4) 0.067(5) -0.017(3) -0.010(4) -0.001(3)
Ce1 0.01135(17) 0.01135(17) 0.0084(2) 0.000 0.000 0.000
Mn2 0.0140(4) 0.0126(3) 0.0102(3) 0.0007(3) -0.0016(3) 0.0002(3)
Mn1 0.0114(3) 0.0143(3) 0.0110(3) 0.0006(3) -0.0008(3) -0.0008(3)
Ce2 0.01097(17) 0.01097(17) 0.0082(2) 0.000 0.000 0.000
Mn4 0.0136(3) 0.0121(3) 0.0103(3) 0.0007(3) 0.0002(3) 0.0016(3)
Mn3 0.0139(4) 0.0128(4) 0.0096(3) 0.0026(3) 0.0000(3) -0.0004(3)

loop_
_atom_type_symbol
_atom_type_description
_atom_type_scat_dispersion_real
_atom_type_scat_dispersion_imag
_atom_type_scat_source
C C 0.0033 0.0016 'International Tables Vol C Tables 4.2.6.8 and 6.1.1.4'
H H 0.0000 0.0000 'International Tables Vol C Tables 4.2.6.8 and 6.1.1.4'
N N 0.0061 0.0033 'International Tables Vol C Tables 4.2.6.8 and 6.1.1.4'
O O 0.0106 0.0060 'International Tables Vol C Tables 4.2.6.8 and 6.1.1.4'
Mn Mn 0.3368 0.7283 'International Tables Vol C Tables 4.2.6.8 and 6.1.1.4'
Ce Ce -0.2486 2.6331 'International Tables Vol C Tables 4.2.6.8 and 6.1.1.4'

loop_
_geom_angle_atom_site_label_1
_geom_angle_atom_site_label_2
_geom_angle_atom_site_label_3
_geom_angle
_geom_angle_site_symmetry_1
_geom_angle_site_symmetry_3
_geom_angle_publ_flag
C7 O15 Mn4 127.8(3) . . ?
C12 O17 Mn2 131.6(3) . . ?
Mn4 O7 Mn3 106.85(13) . . ?
Mn4 O7 Ce2 101.99(11) . . ?
Mn3 O7 Ce2 102.60(11) . . ?
C11 O16 Mn3 132.5(3) . . ?
C12 O18 Mn1 128.9(3) . 3_565 ?
C3 O4 Mn2 126.8(3) . . ?
C3 O4 Mn1 126.1(3) . . ?
Mn2 O4 Mn1 84.51(10) . . ?
Mn3 O9 Mn4 121.39(14) 8_645 . ?
Mn3 O9 Ce2 106.61(12) 8_645 . ?
Mn4 O9 Ce2 105.31(11) . . ?
Mn1 O1 Mn2 107.13(13) . . ?
Mn1 O1 Ce1 101.65(12) . . ?
Mn2 O1 Ce1 101.57(12) . . ?
C8 O8 Mn3 129.8(3) . . ?
C8 O8 Mn4 122.4(2) . . ?
Mn3 O8 Mn4 83.68(9) . . ?
C5 O5 Mn1 126.8(3) . . ?
C7 O13 Mn3 128.5(3) . . ?
C5 O11 Mn2 128.2(3) . . ?
C3 O2 Mn1 132.6(3) 4_655 . ?
C8 O12 Mn4 129.7(3) 8_645 . ?
Mn2 O3 Mn1 122.11(15) . 3_565 ?
Mn2 O3 Ce1 105.44(12) . . ?
Mn1 O3 Ce1 104.72(12) 3_565 . ?
C11 O14 Mn4 129.3(3) 8_645 . ?
O15 C7 O13 125.9(4) . . ?
O15 C7 C6 117.3(4) . . ?
O13 C7 C6 116.7(4) . . ?
O12 C8 O8 124.2(4) 7_565 . ?
O12 C8 C9 118.0(4) 7_565 . ?
O8 C8 C9 117.8(4) . . ?
O11 C5 O5 127.1(4) . . ?
O11 C5 C4 116.4(4) . . ?
O5 C5 C4 116.5(4) . . ?
O2 C3 O4 124.5(4) 3_565 . ?
O2 C3 C1 118.1(4) 3_565 . ?
O4 C3 C1 117.4(4) . . ?
O16 C11 O14 125.3(4) . 7_565 ?
O16 C11 C10 118.9(4) . . ?
O14 C11 C10 115.8(4) 7_565 . ?
O17 C12 O18 125.6(4) . . ?
O17 C12 C13 117.6(4) . . ?
O18 C12 C13 116.8(4) . . ?
N1 C14 C15 179.3(5) . . ?
N2 C16 C17 179.5(8) . . ?
O3 Ce1 O3 133.31(13) . 2_665 ?
O3 Ce1 O3 99.01(5) . 4_655 ?
O3 Ce1 O3 99.03(5) 2_665 4_655 ?
O3 Ce1 O3 99.05(5) . 3_565 ?
O3 Ce1 O3 99.03(5) 2_665 3_565 ?
O3 Ce1 O3 133.33(13) 4_655 3_565 ?
O3 Ce1 O1 158.72(9) . 4_655 ?
O3 Ce1 O1 66.52(9) 2_665 4_655 ?
O3 Ce1 O1 66.20(9) 4_655 4_655 ?
O3 Ce1 O1 82.55(9) 3_565 4_655 ?
O3 Ce1 O1 66.52(9) . 3_565 ?
O3 Ce1 O1 158.71(9) 2_665 3_565 ?
O3 Ce1 O1 82.59(9) 4_655 3_565 ?
O3 Ce1 O1 66.17(9) 3_565 3_565 ?
O1 Ce1 O1 95.41(13) 4_655 3_565 ?
O3 Ce1 O1 82.59(9) . 2_665 ?
O3 Ce1 O1 66.17(9) 2_665 2_665 ?
O3 Ce1 O1 158.71(9) 4_655 2_665 ?
O3 Ce1 O1 66.50(9) 3_565 2_665 ?
O1 Ce1 O1 116.91(7) 4_655 2_665 ?
O1 Ce1 O1 116.91(7) 3_565 2_665 ?
O3 Ce1 O1 66.17(9) . . ?
O3 Ce1 O1 82.57(9) 2_665 . ?
O3 Ce1 O1 66.48(9) 4_655 . ?
O3 Ce1 O1 158.73(9) 3_565 . ?
O1 Ce1 O1 116.92(7) 4_655 . ?
O1 Ce1 O1 116.93(7) 3_565 . ?
O1 Ce1 O1 95.45(13) 2_665 . ?
O3 Ce1 Mn1 165.51(7) . 4_655 ?
O3 Ce1 Mn1 32.86(7) 2_665 4_655 ?
O3 Ce1 Mn1 82.93(7) 4_655 4_655 ?
O3 Ce1 Mn1 89.71(7) 3_565 4_655 ?
O1 Ce1 Mn1 33.71(7) 4_655 4_655 ?
O1 Ce1 Mn1 127.89(7) 3_565 4_655 ?
O1 Ce1 Mn1 90.47(6) 2_665 4_655 ?
O1 Ce1 Mn1 102.08(6) . 4_655 ?
O3 Ce1 Mn1 32.87(7) . 3_565 ?
O3 Ce1 Mn1 165.51(7) 2_665 3_565 ?
O3 Ce1 Mn1 89.72(7) 4_655 3_565 ?
O3 Ce1 Mn1 82.92(7) 3_565 3_565 ?
O1 Ce1 Mn1 127.89(7) 4_655 3_565 ?
O1 Ce1 Mn1 33.71(7) 3_565 3_565 ?
O1 Ce1 Mn1 102.09(6) 2_665 3_565 ?
O1 Ce1 Mn1 90.48(6) . 3_565 ?
Mn1 Ce1 Mn1 161.38(2) 4_655 3_565 ?
O3 Ce1 Mn1 89.75(7) . 2_665 ?
O3 Ce1 Mn1 82.91(7) 2_665 2_665 ?
O3 Ce1 Mn1 165.52(7) 4_655 2_665 ?
O3 Ce1 Mn1 32.84(7) 3_565 2_665 ?
O1 Ce1 Mn1 102.05(7) 4_655 2_665 ?
O1 Ce1 Mn1 90.46(6) 3_565 2_665 ?
O1 Ce1 Mn1 33.71(7) 2_665 2_665 ?
O1 Ce1 Mn1 127.93(7) . 2_665 ?
Mn1 Ce1 Mn1 91.484(4) 4_655 2_665 ?
Mn1 Ce1 Mn1 91.504(3) 3_565 2_665 ?
O3 Ce1 Mn1 82.89(7) . . ?
O3 Ce1 Mn1 89.73(7) 2_665 . ?
O3 Ce1 Mn1 32.85(7) 4_655 . ?
O3 Ce1 Mn1 165.52(7) 3_565 . ?
O1 Ce1 Mn1 90.50(6) 4_655 . ?
O1 Ce1 Mn1 102.10(7) 3_565 . ?
O1 Ce1 Mn1 127.90(7) 2_665 . ?
O1 Ce1 Mn1 33.68(7) . . ?
Mn1 Ce1 Mn1 91.513(3) 4_655 . ?
Mn1 Ce1 Mn1 91.495(4) 3_565 . ?
Mn1 Ce1 Mn1 161.39(2) 2_665 . ?
O3 Mn2 O1 86.44(11) . . ?
O3 Mn2 O11 175.88(12) . . ?
O1 Mn2 O11 89.64(12) . . ?
O3 Mn2 O17 92.07(12) . . ?
O1 Mn2 O17 172.27(13) . . ?
O11 Mn2 O17 91.99(11) . . ?
O3 Mn2 O6 93.23(14) . . ?
O1 Mn2 O6 99.74(14) . . ?
O11 Mn2 O6 86.15(14) . . ?
O17 Mn2 O6 87.91(14) . . ?
O3 Mn2 O4 97.76(11) . . ?
O1 Mn2 O4 82.91(11) . . ?
O11 Mn2 O4 83.03(11) . . ?
O17 Mn2 O4 89.78(11) . . ?
O6 Mn2 O4 168.85(14) . . ?
O3 Mn2 Mn1 99.38(9) . . ?
O1 Mn2 Mn1 36.30(8) . . ?
O11 Mn2 Mn1 78.12(8) . . ?
O17 Mn2 Mn1 136.99(9) . . ?
O6 Mn2 Mn1 132.08(11) . . ?
O4 Mn2 Mn1 47.77(7) . . ?
O3 Mn2 Ce1 42.10(9) . . ?
O1 Mn2 Ce1 44.57(8) . . ?
O11 Mn2 Ce1 134.10(8) . . ?
O17 Mn2 Ce1 132.85(8) . . ?
O6 Mn2 Ce1 102.24(12) . . ?
O4 Mn2 Ce1 87.29(7) . . ?
Mn1 Mn2 Ce1 62.720(16) . . ?
O3 Mn1 O1 86.97(11) 4_655 . ?
O3 Mn1 O18 90.87(12) 4_655 4_655 ?
O1 Mn1 O18 176.90(12) . 4_655 ?
O3 Mn1 O5 173.69(13) 4_655 . ?
O1 Mn1 O5 90.39(12) . . ?
O18 Mn1 O5 91.54(12) 4_655 . ?
O3 Mn1 O2 100.96(12) 4_655 . ?
O1 Mn1 O2 92.87(12) . . ?
O18 Mn1 O2 89.72(12) 4_655 . ?
O5 Mn1 O2 84.88(11) . . ?
O3 Mn1 O4 90.09(11) 4_655 . ?
O1 Mn1 O4 83.14(11) . . ?
O18 Mn1 O4 94.65(11) 4_655 . ?
O5 Mn1 O4 83.90(11) . . ?
O2 Mn1 O4 168.06(11) . . ?
O3 Mn1 Mn2 95.42(9) 4_655 . ?
O1 Mn1 Mn2 36.57(8) . . ?
O18 Mn1 Mn2 141.69(9) 4_655 . ?
O5 Mn1 Mn2 79.12(8) . . ?
O2 Mn1 Mn2 125.68(8) . . ?
O4 Mn1 Mn2 47.72(7) . . ?
O3 Mn1 Ce1 42.38(8) 4_655 . ?
O1 Mn1 Ce1 44.67(9) . . ?
O18 Mn1 Ce1 133.24(9) 4_655 . ?
O5 Mn1 Ce1 134.98(8) . . ?
O2 Mn1 Ce1 97.66(8) . . ?
O4 Mn1 Ce1 87.43(7) . . ?
Mn2 Mn1 Ce1 62.947(16) . . ?
O9 Ce2 O9 98.40(5) 7_565 . ?
O9 Ce2 O9 98.35(5) 7_565 2_765 ?
O9 Ce2 O9 135.10(13) . 2_765 ?
O9 Ce2 O9 135.10(13) 7_565 8_645 ?
O9 Ce2 O9 98.36(5) . 8_645 ?
O9 Ce2 O9 98.43(5) 2_765 8_645 ?
O9 Ce2 O7 156.86(9) 7_565 8_645 ?
O9 Ce2 O7 65.13(9) . 8_645 ?
O9 Ce2 O7 84.52(9) 2_765 8_645 ?
O9 Ce2 O7 66.22(9) 8_645 8_645 ?
O9 Ce2 O7 84.49(9) 7_565 2_765 ?
O9 Ce2 O7 156.85(9) . 2_765 ?
O9 Ce2 O7 66.24(9) 2_765 2_765 ?
O9 Ce2 O7 65.15(9) 8_645 2_765 ?
O7 Ce2 O7 117.21(7) 8_645 2_765 ?
O9 Ce2 O7 65.18(9) 7_565 . ?
O9 Ce2 O7 66.22(9) . . ?
O9 Ce2 O7 156.86(9) 2_765 . ?
O9 Ce2 O7 84.45(9) 8_645 . ?
O7 Ce2 O7 117.18(7) 8_645 . ?
O7 Ce2 O7 94.91(13) 2_765 . ?
O9 Ce2 O7 66.21(9) 7_565 7_565 ?
O9 Ce2 O7 84.52(9) . 7_565 ?
O9 Ce2 O7 65.10(9) 2_765 7_565 ?
O9 Ce2 O7 156.87(9) 8_645 7_565 ?
O7 Ce2 O7 94.93(13) 8_645 7_565 ?
O7 Ce2 O7 117.19(7) 2_765 7_565 ?
O7 Ce2 O7 117.23(7) . 7_565 ?
O9 Ce2 Mn4 89.98(7) 7_565 2_765 ?
O9 Ce2 Mn4 166.87(6) . 2_765 ?
O9 Ce2 Mn4 32.64(6) 2_765 2_765 ?
O9 Ce2 Mn4 82.45(7) 8_645 2_765 ?
O7 Ce2 Mn4 103.79(7) 8_645 2_765 ?
O7 Ce2 Mn4 33.69(6) 2_765 2_765 ?
O7 Ce2 Mn4 126.79(6) . 2_765 ?
O7 Ce2 Mn4 89.70(7) 7_565 2_765 ?
O9 Ce2 Mn4 82.45(7) 7_565 . ?
O9 Ce2 Mn4 32.64(6) . . ?
O9 Ce2 Mn4 166.87(6) 2_765 . ?
O9 Ce2 Mn4 89.96(7) 8_645 . ?
O7 Ce2 Mn4 89.71(7) 8_645 . ?
O7 Ce2 Mn4 126.77(6) 2_765 . ?
O7 Ce2 Mn4 33.67(6) . . ?
O7 Ce2 Mn4 103.81(7) 7_565 . ?
Mn4 Ce2 Mn4 160.12(2) 2_765 . ?
O9 Ce2 Mn4 166.87(6) 7_565 8_645 ?
O9 Ce2 Mn4 82.40(7) . 8_645 ?
O9 Ce2 Mn4 90.04(7) 2_765 8_645 ?
O9 Ce2 Mn4 32.64(6) 8_645 8_645 ?
O7 Ce2 Mn4 33.68(6) 8_645 8_645 ?
O7 Ce2 Mn4 89.74(7) 2_765 8_645 ?
O7 Ce2 Mn4 103.73(7) . 8_645 ?
O7 Ce2 Mn4 126.80(6) 7_565 8_645 ?
Mn4 Ce2 Mn4 91.733(4) 2_765 8_645 ?
Mn4 Ce2 Mn4 91.671(4) . 8_645 ?
O9 Ce2 Mn4 32.65(6) 7_565 7_565 ?
O9 Ce2 Mn4 90.03(7) . 7_565 ?
O9 Ce2 Mn4 82.38(7) 2_765 7_565 ?
O9 Ce2 Mn4 166.88(6) 8_645 7_565 ?
O7 Ce2 Mn4 126.78(6) 8_645 7_565 ?
O7 Ce2 Mn4 103.77(7) 2_765 7_565 ?
O7 Ce2 Mn4 89.78(7) . 7_565 ?
O7 Ce2 Mn4 33.66(6) 7_565 7_565 ?
Mn4 Ce2 Mn4 91.676(4) 2_765 7_565 ?
Mn4 Ce2 Mn4 91.747(4) . 7_565 ?
Mn4 Ce2 Mn4 160.12(2) 8_645 7_565 ?
O9 Mn4 O7 86.26(11) . . ?
O9 Mn4 O14 91.78(12) . . ?
O7 Mn4 O14 176.89(12) . . ?
O9 Mn4 O15 172.50(12) . . ?
O7 Mn4 O15 91.19(12) . . ?
O14 Mn4 O15 90.46(12) . . ?
O9 Mn4 O12 101.71(11) . . ?
O7 Mn4 O12 91.39(11) . . ?
O14 Mn4 O12 91.38(11) . . ?
O15 Mn4 O12 85.38(11) . . ?
O9 Mn4 O8 87.48(11) . . ?
O7 Mn4 O8 82.68(11) . . ?
O14 Mn4 O8 94.83(11) . . ?
O15 Mn4 O8 85.20(11) . . ?
O12 Mn4 O8 168.76(10) . . ?
O9 Mn4 Mn3 94.94(8) . . ?
O7 Mn4 Mn3 36.59(8) . . ?
O14 Mn4 Mn3 141.44(9) . . ?
O15 Mn4 Mn3 78.91(9) . . ?
O12 Mn4 Mn3 123.99(8) . . ?
O8 Mn4 Mn3 47.78(7) . . ?
O9 Mn4 Mn3 29.17(8) . 8_645 ?
O7 Mn4 Mn3 102.80(8) . 8_645 ?
O14 Mn4 Mn3 76.42(8) . 8_645 ?
O15 Mn4 Mn3 157.99(9) . 8_645 ?
O12 Mn4 Mn3 77.47(7) . 8_645 ?
O8 Mn4 Mn3 113.10(7) . 8_645 ?
Mn3 Mn4 Mn3 122.21(3) . 8_645 ?
O9 Mn4 Ce2 42.04(8) . . ?
O7 Mn4 Ce2 44.35(8) . . ?
O14 Mn4 Ce2 133.81(8) . . ?
O15 Mn4 Ce2 135.44(9) . . ?
O12 Mn4 Ce2 96.45(8) . . ?
O8 Mn4 Ce2 86.00(7) . . ?
Mn3 Mn4 Ce2 63.242(16) . . ?
Mn3 Mn4 Ce2 61.276(15) 8_645 . ?
O9 Mn3 O7 85.13(11) 7_565 . ?
O9 Mn3 O16 92.99(12) 7_565 . ?
O7 Mn3 O16 173.70(12) . . ?
O9 Mn3 O13 175.20(12) 7_565 . ?
O7 Mn3 O13 90.46(11) . . ?
O16 Mn3 O13 91.59(11) . . ?
O9 Mn3 O10 92.59(13) 7_565 . ?
O7 Mn3 O10 97.63(14) . . ?
O16 Mn3 O10 88.45(14) . . ?
O13 Mn3 O10 86.09(13) . . ?
O9 Mn3 O8 96.36(11) 7_565 . ?
O7 Mn3 O8 83.38(11) . . ?
O16 Mn3 O8 90.87(11) . . ?
O13 Mn3 O8 85.00(11) . . ?
O10 Mn3 O8 171.05(13) . . ?
O9 Mn3 Mn4 99.25(9) 7_565 . ?
O7 Mn3 Mn4 36.55(8) . . ?
O16 Mn3 Mn4 138.44(9) . . ?
O13 Mn3 Mn4 78.18(8) . . ?
O10 Mn3 Mn4 130.02(12) . . ?
O8 Mn3 Mn4 48.54(7) . . ?
O9 Mn3 Mn4 29.41(8) 7_565 7_565 ?
O7 Mn3 Mn4 102.52(8) . 7_565 ?
O16 Mn3 Mn4 73.40(8) . 7_565 ?
O13 Mn3 Mn4 154.64(9) . 7_565 ?
O10 Mn3 Mn4 113.13(11) . 7_565 ?
O8 Mn3 Mn4 75.14(7) . 7_565 ?
Mn4 Mn3 Mn4 99.34(2) . 7_565 ?
O9 Mn3 Ce2 41.48(8) 7_565 . ?
O7 Mn3 Ce2 43.96(8) . . ?
O16 Mn3 Ce2 133.30(8) . . ?
O13 Mn3 Ce2 134.29(8) . . ?
O10 Mn3 Ce2 100.90(10) . . ?
O8 Mn3 Ce2 86.04(7) . . ?
Mn4 Mn3 Ce2 62.718(16) . . ?
Mn4 Mn3 Ce2 60.772(15) 7_565 . ?

loop_
_geom_bond_atom_site_label_1
_geom_bond_atom_site_label_2
_geom_bond_distance
_geom_bond_site_symmetry_2
_geom_bond_publ_flag
O15 C7 1.263(5) . ?
O15 Mn4 1.968(3) . ?
O17 C12 1.263(5) . ?
O17 Mn2 1.988(3) . ?
O7 Mn4 1.888(3) . ?
O7 Mn3 1.890(3) . ?
O7 Ce2 2.381(3) . ?
O16 C11 1.246(5) . ?
O16 Mn3 1.970(3) . ?
O18 C12 1.272(5) . ?
O18 Mn1 1.966(3) 3_565 ?
O4 C3 1.278(5) . ?
O4 Mn2 2.257(3) . ?
O4 Mn1 2.259(3) . ?
O9 Mn3 1.848(3) 8_645 ?
O9 Mn4 1.863(3) . ?
O9 Ce2 2.313(3) . ?
O1 Mn1 1.881(3) . ?
O1 Mn2 1.893(3) . ?
O1 Ce1 2.384(3) . ?
O8 C8 1.265(5) . ?
O8 Mn3 2.261(3) . ?
O8 Mn4 2.288(3) . ?
O5 C5 1.259(5) . ?
O5 Mn1 1.984(3) . ?
O10 Mn3 2.169(4) . ?
O13 C7 1.265(5) . ?
O13 Mn3 1.973(3) . ?
O6 Mn2 2.137(4) . ?
O11 C5 1.258(5) . ?
O11 Mn2 1.984(3) . ?
O2 C3 1.246(5) 4_655 ?
O2 Mn1 2.155(3) . ?
O12 C8 1.249(5) 8_645 ?
O12 Mn4 2.177(3) . ?
O3 Mn2 1.853(3) . ?
O3 Mn1 1.863(3) 3_565 ?
O3 Ce1 2.315(3) . ?
O14 C11 1.276(5) 8_645 ?
O14 Mn4 1.961(3) . ?
C7 C6 1.521(6) . ?
C13 C12 1.510(6) . ?
C4 C5 1.511(6) . ?
C8 O12 1.250(5) 7_565 ?
C8 C9 1.490(6) . ?
C3 O2 1.246(5) 3_565 ?
C3 C1 1.488(6) . ?
C11 O14 1.276(5) 7_565 ?
C11 C10 1.490(6) . ?
C14 N1 1.144(6) . ?
C14 C15 1.466(7) . ?
C16 N2 1.130(9) . ?
C16 C17 1.524(10) . ?
Ce1 O3 2.315(3) 2_665 ?
Ce1 O3 2.316(3) 4_655 ?
Ce1 O3 2.317(3) 3_565 ?
Ce1 O1 2.383(3) 4_655 ?
Ce1 O1 2.383(3) 3_565 ?
Ce1 O1 2.383(3) 2_665 ?
Ce1 Mn1 3.3196(6) 4_655 ?
Ce1 Mn1 3.3196(6) 3_565 ?
Ce1 Mn1 3.3212(6) 2_665 ?
Ce1 Mn1 3.3218(6) . ?
Mn2 Mn1 3.0365(9) . ?
Mn1 O3 1.863(3) 4_655 ?
Mn1 O18 1.966(3) 4_655 ?
Ce2 O9 2.313(3) 7_565 ?
Ce2 O9 2.314(3) 2_765 ?
Ce2 O9 2.314(3) 8_645 ?
Ce2 O7 2.380(3) 8_645 ?
Ce2 O7 2.380(3) 2_765 ?
Ce2 O7 2.382(3) 7_565 ?
Ce2 Mn4 3.3314(6) 2_765 ?
Ce2 Mn4 3.3316(6) . ?
Ce2 Mn4 3.3317(6) 8_645 ?
Ce2 Mn4 3.3322(6) 7_565 ?
Mn4 Mn3 3.0342(9) . ?
Mn4 Mn3 3.2361(9) 8_645 ?
Mn3 O9 1.848(3) 7_565 ?
Mn3 Mn4 3.2379(9) 7_565 ?
